data_4128331
loop_
_publ_author_name
'Takano, Shinjiro'
'Ito, Shun'
'Tsukuda, Tatsuya'

_publ_section_title
;
 Efficient and Selective Conversion of Phosphine-Protected
 (MAu<sub>8</sub>)<sup>2+</sup> (M = Pd, Pt) Superatoms to
 Thiolate-Protected (MAu<sub>12</sub>)<sup>6+</sup> or Alkynyl-Protected
 (MAu<sub>12</sub>)<sup>4+</sup> Superatoms via Hydride Doping.
;
_journal_issue 40
_journal_name_full 'Journal of the American Chemical Society'
_journal_page_first 15994
_journal_page_last 16002
_journal_paper_doi 10.1021/jacs.9b08055
_journal_volume 141
_journal_year 2019
_chemical_formula_sum 'C144 H162 Au24 Pd S18'
_chemical_formula_weight 7303.40
_space_group_crystal_system triclinic
_space_group_IT_number 2
_space_group_name_Hall '-P 1'
_space_group_name_H-M_alt 'P -1'
_symmetry_space_group_name_Hall '-P 1'
_symmetry_space_group_name_H-M 'P -1'
_atom_sites_solution_hydrogens geom
_audit_creation_method SHELXL-2018/3
_cell_angle_alpha 112.202(7)
_cell_angle_beta 97.322(9)
_cell_angle_gamma 94.939(7)
_cell_formula_units_Z 1
_cell_length_a 13.5826(15)
_cell_length_b 16.0653(16)
_cell_length_c 19.6261(19)
_cell_measurement_reflns_used 13059
_cell_measurement_temperature 93(2)
_cell_measurement_theta_max 25.4
_cell_measurement_theta_min 2.1
_cell_volume 3890.5(7)
_computing_structure_refinement 'SHELXL-2018/3 (Sheldrick, 2018)'
_diffrn_ambient_temperature 93(2)
_diffrn_detector_area_resol_mean 28.5714
_diffrn_measured_fraction_theta_full 0.998
_diffrn_measured_fraction_theta_max 0.996
_diffrn_measurement_device_type 'Rigaku AFC11 with Saturn724+'
_diffrn_measurement_method \w
_diffrn_radiation_type MoK\a
_diffrn_radiation_wavelength 0.71075
_diffrn_reflns_av_R_equivalents 0.0563
_diffrn_reflns_av_unetI/netI 0.0460
_diffrn_reflns_Laue_measured_fraction_full 0.998
_diffrn_reflns_Laue_measured_fraction_max 0.996
_diffrn_reflns_limit_h_max 16
_diffrn_reflns_limit_h_min -16
_diffrn_reflns_limit_k_max 19
_diffrn_reflns_limit_k_min -19
_diffrn_reflns_limit_l_max 23
_diffrn_reflns_limit_l_min -23
_diffrn_reflns_number 62183
_diffrn_reflns_point_group_measured_fraction_full 0.998
_diffrn_reflns_point_group_measured_fraction_max 0.996
_diffrn_reflns_theta_full 25.242
_diffrn_reflns_theta_max 25.373
_diffrn_reflns_theta_min 2.276
_diffrn_source 'Rotating anode'
_exptl_absorpt_coefficient_mu 22.920
_exptl_absorpt_correction_T_max 0.793
_exptl_absorpt_correction_T_min 0.120
_exptl_absorpt_correction_type numerical
_exptl_absorpt_process_details 'NUMABS (Rigaku, 1999)'
_exptl_crystal_colour Green
_exptl_crystal_density_diffrn 3.117
_exptl_crystal_description Platelet
_exptl_crystal_F_000 3256
_exptl_crystal_size_max 0.13
_exptl_crystal_size_mid 0.11
_exptl_crystal_size_min 0.01
_refine_diff_density_max 1.824
_refine_diff_density_min -2.251
_refine_diff_density_rms 0.298
_refine_ls_extinction_method none
_refine_ls_goodness_of_fit_ref 1.149
_refine_ls_hydrogen_treatment constr
_refine_ls_matrix_type full
_refine_ls_number_parameters 736
_refine_ls_number_reflns 14228
_refine_ls_number_restraints 51
_refine_ls_restrained_S_all 1.147
_refine_ls_R_factor_all 0.0395
_refine_ls_R_factor_gt 0.0363
_refine_ls_shift/su_max 0.002
_refine_ls_shift/su_mean 0.000
_refine_ls_structure_factor_coef Fsqd
_refine_ls_weighting_details 'w=1/[\s^2^(Fo^2^)+(0.0155P)^2^+24.2605P] where P=(Fo^2^+2Fc^2^)/3'
_refine_ls_weighting_scheme calc
_refine_ls_wR_factor_gt 0.0671
_refine_ls_wR_factor_ref 0.0686
_reflns_Friedel_coverage 0.000
_reflns_number_gt 13345
_reflns_number_total 14228
_reflns_threshold_expression 'I > 2\s(I)'
_cod_data_source_file ja9b08055_si_009.cif
_cod_data_source_block shelxs
_cod_depositor_comments
;
The following automatic conversions were performed:

'_exptl_absorpt_correction_type' value 'Numerical' changed to
'numerical' according to
/home/data/users/saulius/crontab/automatic-downloads/current/ACS/lib/dictionaries/cif_core.dic
dictionary named 'cif_core.dic' version 2.4.2 from 2011-04-26.

Automatic conversion script
Id: cif_fix_values 4973 2017-02-22 13:04:09Z antanas 
;
_cod_database_code 4128331
_shelx_shelxl_version_number 2018/3
_shelx_space_group_comment
;
The symmetry employed for this shelxl refinement is uniquely defined
by the following loop, which should always be used as a source of
symmetry information in preference to the above space-group names.
They are only intended as comments.
;

loop_
_space_group_symop_operation_xyz
'x, y, z'
'-x, -y, -z'

loop_
_atom_site_label
_atom_site_type_symbol
_atom_site_fract_x
_atom_site_fract_y
_atom_site_fract_z
_atom_site_U_iso_or_equiv
_atom_site_adp_type
_atom_site_occupancy
_atom_site_site_symmetry_order
_atom_site_calc_flag
_atom_site_refinement_flags_posn
_atom_site_refinement_flags_adp
_atom_site_refinement_flags_occupancy
Au1 Au 0.79229(2) 0.98446(2) 0.49428(2) 0.01359(8) Uani 1 1 d . . .
Au2 Au 0.89438(2) 1.06396(2) 0.40236(2) 0.01426(8) Uani 1 1 d . . .
Au3 Au 0.92079(3) 1.15846(2) 0.55546(2) 0.01519(8) Uani 1 1 d . . .
Au4 Au 0.91704(3) 1.00878(2) 0.62396(2) 0.01556(8) Uani 1 1 d . . .
Au5 Au 0.90863(2) 0.84132(2) 0.50715(2) 0.01419(8) Uani 1 1 d . . .
Au6 Au 1.12802(3) 1.12000(2) 0.62734(2) 0.01576(8) Uani 1 1 d . . .
Au7 Au 0.67783(3) 0.95897(2) 0.33337(2) 0.01673(8) Uani 1 1 d . . .
Au8 Au 0.88774(3) 0.94088(2) 0.23899(2) 0.01647(8) Uani 1 1 d . . .
Au9 Au 0.93982(3) 1.27873(2) 0.45700(2) 0.01477(8) Uani 1 1 d . . .
Au10 Au 1.08035(3) 1.32580(2) 0.63414(2) 0.01594(8) Uani 1 1 d . . .
Au11 Au 0.73897(3) 1.11872(2) 0.63837(2) 0.01605(8) Uani 1 1 d . . .
Au12 Au 0.71579(3) 0.87920(2) 0.58982(2) 0.01575(8) Uani 1 1 d . . .
Pd1 Pd 1.000000 1.000000 0.500000 0.0118(2) Uani 1 2 d S . P
S1 S 0.62016(16) 0.98001(15) 0.44454(13) 0.0161(5) Uani 1 1 d . . .
S2 S 0.71506(18) 0.92971(16) 0.21590(14) 0.0194(5) Uani 1 1 d . . .
S3 S 1.05953(17) 0.94608(16) 0.24564(13) 0.0169(5) Uani 1 1 d . . .
S4 S 0.87904(16) 1.16791(15) 0.33988(13) 0.0155(5) Uani 1 1 d . . .
S5 S 1.00232(17) 1.40055(15) 0.56743(13) 0.0162(5) Uani 1 1 d . . .
S6 S 1.15730(18) 1.27003(15) 0.71618(14) 0.0185(5) Uani 1 1 d . . .
S7 S 0.83296(17) 1.24859(16) 0.64586(13) 0.0177(5) Uani 1 1 d . . .
S8 S 0.63358(17) 1.00101(16) 0.64350(14) 0.0186(5) Uani 1 1 d . . .
S9 S 0.78176(17) 0.74741(15) 0.53126(14) 0.0170(5) Uani 1 1 d . . .
C1A C 0.5513(7) 0.8678(6) 0.4222(5) 0.0147(19) Uani 1 1 d . . .
H1A1 H 0.542277 0.862371 0.469692 0.018 Uiso 1 1 calc R U .
H1A2 H 0.483731 0.864041 0.394529 0.018 Uiso 1 1 calc R U .
C1B C 0.5983(6) 0.7866(6) 0.3765(6) 0.020(2) Uani 1 1 d . . .
H1B1 H 0.617799 0.795912 0.332711 0.024 Uiso 1 1 calc R U .
H1B2 H 0.660014 0.782809 0.407399 0.024 Uiso 1 1 calc R U .
C1C C 0.5280(4) 0.6985(3) 0.3500(3) 0.020(2) Uani 1 1 d G . .
C1D C 0.5302(4) 0.6458(4) 0.3922(3) 0.021(2) Uani 1 1 d G . .
H1D H 0.574932 0.665994 0.438526 0.025 Uiso 1 1 calc R U .
C1E C 0.4669(4) 0.5635(4) 0.3667(3) 0.023(2) Uani 1 1 d G . .
H1E H 0.468379 0.527446 0.395540 0.027 Uiso 1 1 calc R U .
C1F C 0.4015(4) 0.5339(3) 0.2990(3) 0.027(2) Uani 1 1 d G . .
H1F H 0.358201 0.477621 0.281502 0.032 Uiso 1 1 calc R U .
C1G C 0.3993(4) 0.5866(4) 0.2567(3) 0.026(2) Uani 1 1 d G . .
H1G H 0.354574 0.566346 0.210449 0.031 Uiso 1 1 calc R U .
C1H C 0.4626(4) 0.6689(4) 0.2823(3) 0.024(2) Uani 1 1 d G . .
H1H H 0.461126 0.704895 0.253433 0.028 Uiso 1 1 calc R U .
C2A C 0.6735(7) 0.8074(6) 0.1647(5) 0.022(2) Uani 1 1 d . . .
H2A1 H 0.704760 0.773631 0.192551 0.027 Uiso 1 1 calc R U .
H2A2 H 0.599707 0.794150 0.159406 0.027 Uiso 1 1 calc R U .
C2B C 0.7033(8) 0.7775(7) 0.0880(6) 0.031(3) Uani 1 1 d . . .
H2B1 H 0.777380 0.783530 0.094196 0.038 Uiso 1 1 calc R U .
H2B2 H 0.681236 0.818852 0.064373 0.038 Uiso 1 1 calc R U .
C2C C 0.6596(5) 0.6803(3) 0.0359(3) 0.028(2) Uani 1 1 d G . .
C2D C 0.6014(5) 0.6634(4) -0.0328(4) 0.031(3) Uani 1 1 d G . .
H2D H 0.587915 0.712482 -0.046548 0.037 Uiso 1 1 calc R U .
C2E C 0.5630(5) 0.5746(5) -0.0813(3) 0.038(3) Uani 1 1 d G . .
H2E H 0.523171 0.563064 -0.128283 0.046 Uiso 1 1 calc R U .
C2F C 0.5827(6) 0.5028(4) -0.0612(4) 0.040(3) Uani 1 1 d G . .
H2F H 0.556438 0.442124 -0.094341 0.047 Uiso 1 1 calc R U .
C2G C 0.6409(6) 0.5197(4) 0.0076(4) 0.040(3) Uani 1 1 d G . .
H2G H 0.654448 0.470601 0.021337 0.048 Uiso 1 1 calc R U .
C2H C 0.6794(5) 0.6085(5) 0.0561(3) 0.033(3) Uani 1 1 d G . .
H2H H 0.719193 0.620019 0.103073 0.040 Uiso 1 1 calc R U .
C3A C 1.0965(7) 1.0534(6) 0.2364(5) 0.022(2) Uani 1 1 d . . .
H3A1 H 1.047855 1.095387 0.255326 0.027 Uiso 1 1 calc R U .
H3A2 H 1.163267 1.081936 0.267435 0.027 Uiso 1 1 calc R U .
C3B C 1.1008(7) 1.0393(7) 0.1551(6) 0.025(2) Uani 1 1 d . . .
H3B1 H 1.124192 1.098444 0.153437 0.031 Uiso 1 1 calc R U .
H3B2 H 1.150616 0.998284 0.136783 0.031 Uiso 1 1 calc R U .
C3C C 1.0007(5) 0.9993(5) 0.1032(4) 0.036(2) Uani 1 1 d G . .
C3D C 0.9834(7) 0.9090(5) 0.0531(5) 0.055(3) Uani 1 1 d G . .
H3D H 1.034501 0.871692 0.051287 0.066 Uiso 1 1 calc R U .
C3E C 0.8914(8) 0.8732(6) 0.0058(4) 0.090(5) Uani 1 1 d G . .
H3E H 0.879616 0.811407 -0.028403 0.108 Uiso 1 1 calc R U .
C3F C 0.8167(6) 0.9277(8) 0.0085(5) 0.088(5) Uani 1 1 d G . .
H3F H 0.753859 0.903243 -0.023855 0.106 Uiso 1 1 calc R U .
C3G C 0.8340(5) 1.0181(8) 0.0585(6) 0.076(4) Uani 1 1 d G . .
H3G H 0.782986 1.055363 0.060382 0.091 Uiso 1 1 calc R U .
C3H C 0.9260(6) 1.0539(5) 0.1059(5) 0.052(3) Uani 1 1 d G . .
H3H H 0.937871 1.115650 0.140073 0.063 Uiso 1 1 calc R U .
C4A C 0.7487(6) 1.1812(6) 0.3128(5) 0.017(2) Uani 1 1 d . . .
H4A1 H 0.702131 1.134031 0.318144 0.020 Uiso 1 1 calc R U .
H4A2 H 0.735065 1.241552 0.345716 0.020 Uiso 1 1 calc R U .
C4B C 0.7323(7) 1.1720(7) 0.2311(6) 0.025(2) Uani 1 1 d . . .
H4B1 H 0.778296 1.220258 0.226706 0.030 Uiso 1 1 calc R U .
H4B2 H 0.749197 1.112607 0.199089 0.030 Uiso 1 1 calc R U .
C4C C 0.6254(3) 1.1791(4) 0.2032(4) 0.023(2) Uani 1 1 d G . .
C4D C 0.5963(4) 1.2632(3) 0.2132(4) 0.024(2) Uani 1 1 d G . .
H4D H 0.643725 1.316887 0.237364 0.029 Uiso 1 1 calc R U .
C4E C 0.4977(5) 1.2687(3) 0.1879(4) 0.029(2) Uani 1 1 d G . .
H4E H 0.477755 1.326137 0.194704 0.034 Uiso 1 1 calc R U .
C4F C 0.4282(3) 1.1900(4) 0.1525(4) 0.028(2) Uani 1 1 d G . .
H4F H 0.360831 1.193801 0.135186 0.034 Uiso 1 1 calc R U .
C4G C 0.4573(4) 1.1059(4) 0.1425(4) 0.033(3) Uani 1 1 d G . .
H4G H 0.409874 1.052213 0.118329 0.039 Uiso 1 1 calc R U .
C4H C 0.5559(5) 1.1004(3) 0.1678(4) 0.030(3) Uani 1 1 d G . .
H4H H 0.575844 1.042961 0.160989 0.036 Uiso 1 1 calc R U .
C5A C 1.1060(7) 1.4646(6) 0.5473(5) 0.019(2) Uani 1 1 d . . .
H5A1 H 1.161538 1.428043 0.536736 0.023 Uiso 1 1 calc R U .
H5A2 H 1.082457 1.476615 0.502500 0.023 Uiso 1 1 calc R U .
C5B C 1.1437(7) 1.5542(6) 0.6138(5) 0.021(2) Uani 1 1 d . . .
H5B1 H 1.086433 1.588229 0.625415 0.025 Uiso 1 1 calc R U .
H5B2 H 1.192821 1.590802 0.599162 0.025 Uiso 1 1 calc R U .
C5C C 1.1929(4) 1.5450(4) 0.6843(3) 0.021(2) Uani 1 1 d G . .
C5D C 1.1565(4) 1.5848(4) 0.7506(4) 0.028(2) Uani 1 1 d G . .
H5D H 1.100255 1.616194 0.751376 0.034 Uiso 1 1 calc R U .
C5E C 1.2025(5) 1.5786(5) 0.8156(3) 0.037(3) Uani 1 1 d G . .
H5E H 1.177670 1.605789 0.860848 0.044 Uiso 1 1 calc R U .
C5F C 1.2849(5) 1.5327(5) 0.8144(3) 0.033(3) Uani 1 1 d G . .
H5F H 1.316303 1.528452 0.858824 0.039 Uiso 1 1 calc R U .
C5G C 1.3212(4) 1.4929(4) 0.7481(4) 0.029(3) Uani 1 1 d G . .
H5G H 1.377524 1.461520 0.747328 0.035 Uiso 1 1 calc R U .
C5H C 1.2753(4) 1.4991(4) 0.6831(3) 0.022(2) Uani 1 1 d G . .
H5H H 1.300111 1.471924 0.637855 0.027 Uiso 1 1 calc R U .
C6A C 1.0668(7) 1.2748(6) 0.7778(5) 0.020(2) Uani 1 1 d . . .
H6A1 H 1.001615 1.239675 0.747631 0.023 Uiso 1 1 calc R U .
H6A2 H 1.090196 1.246449 0.812548 0.023 Uiso 1 1 calc R U .
C6B C 1.0519(8) 1.3749(6) 0.8237(6) 0.027(2) Uani 1 1 d . . .
H6B1 H 1.117800 1.411211 0.851041 0.032 Uiso 1 1 calc R U .
H6B2 H 1.023665 1.401859 0.789132 0.032 Uiso 1 1 calc R U .
C6C C 0.9824(5) 1.3785(5) 0.8786(4) 0.025(2) Uani 1 1 d G . .
C6D C 0.8812(5) 1.3821(5) 0.8594(3) 0.038(3) Uani 1 1 d G . .
H6D H 0.856103 1.381473 0.811782 0.046 Uiso 1 1 calc R U .
C6E C 0.8168(4) 1.3866(6) 0.9100(4) 0.047(3) Uani 1 1 d G . .
H6E H 0.747670 1.389079 0.896857 0.056 Uiso 1 1 calc R U .
C6F C 0.8536(5) 1.3875(6) 0.9797(4) 0.046(3) Uani 1 1 d G . .
H6F H 0.809567 1.390633 1.014258 0.055 Uiso 1 1 calc R U .
C6G C 0.9548(6) 1.3839(5) 0.9989(3) 0.041(3) Uani 1 1 d G . .
H6G H 0.979896 1.384580 1.046584 0.049 Uiso 1 1 calc R U .
C6H C 1.0192(4) 1.3794(5) 0.9484(4) 0.041(3) Uani 1 1 d G . .
H6H H 1.088331 1.376975 0.961510 0.049 Uiso 1 1 calc R U .
C7A C 0.7535(6) 1.2987(6) 0.5945(5) 0.018(2) Uani 1 1 d . . .
H7A1 H 0.704675 1.328546 0.625665 0.021 Uiso 1 1 calc R U .
H7A2 H 0.795993 1.346540 0.586812 0.021 Uiso 1 1 calc R U .
C7B C 0.6964(7) 1.2330(6) 0.5196(5) 0.016(2) Uani 1 1 d . . .
H7B1 H 0.651739 1.186787 0.527606 0.019 Uiso 1 1 calc R U .
H7B2 H 0.745069 1.201153 0.489360 0.019 Uiso 1 1 calc R U .
C7C C 0.6328(4) 1.2747(4) 0.4742(3) 0.0147(19) Uani 1 1 d G . .
C7D C 0.6544(4) 1.3655(3) 0.4853(3) 0.023(2) Uani 1 1 d G . .
H7D H 0.707322 1.404153 0.523729 0.027 Uiso 1 1 calc R U .
C7E C 0.5986(5) 1.3997(3) 0.4401(4) 0.027(2) Uani 1 1 d G . .
H7E H 0.613364 1.461727 0.447640 0.032 Uiso 1 1 calc R U .
C7F C 0.5212(4) 1.3431(4) 0.3838(3) 0.027(2) Uani 1 1 d G . .
H7F H 0.483031 1.366442 0.352951 0.033 Uiso 1 1 calc R U .
C7G C 0.4996(4) 1.2523(4) 0.3728(3) 0.026(2) Uani 1 1 d G . .
H7G H 0.446655 1.213583 0.334351 0.032 Uiso 1 1 calc R U .
C7H C 0.5554(4) 1.2181(3) 0.4180(3) 0.021(2) Uani 1 1 d G . .
H7H H 0.540611 1.156008 0.410440 0.025 Uiso 1 1 calc R U .
C8A C 0.6500(8) 1.0247(6) 0.7436(5) 0.023(2) Uani 1 1 d . . .
H8A1 H 0.611617 0.974645 0.751227 0.027 Uiso 1 1 calc R U .
H8A2 H 0.721814 1.027938 0.763037 0.027 Uiso 1 1 calc R U .
C8B C 0.6142(8) 1.1138(7) 0.7864(6) 0.028(2) Uani 1 1 d . . .
H8B1 H 0.541009 1.108350 0.770266 0.034 Uiso 1 1 calc R U .
H8B2 H 0.647768 1.162678 0.774631 0.034 Uiso 1 1 calc R U .
C8C C 0.6369(5) 1.1391(5) 0.8709(3) 0.029(3) Uani 1 1 d G . .
C8D C 0.5600(4) 1.1329(5) 0.9099(4) 0.036(3) Uani 1 1 d G . .
H8D H 0.492624 1.113198 0.884224 0.043 Uiso 1 1 calc R U .
C8E C 0.5815(6) 1.1555(6) 0.9864(4) 0.051(4) Uani 1 1 d G . .
H8E H 0.528952 1.151220 1.013090 0.061 Uiso 1 1 calc R U .
C8F C 0.6801(7) 1.1842(6) 1.0240(3) 0.063(4) Uani 1 1 d G . .
H8F H 0.694815 1.199669 1.076280 0.076 Uiso 1 1 calc R U .
C8G C 0.7570(5) 1.1904(6) 0.9849(4) 0.062(4) Uani 1 1 d G . .
H8G H 0.824351 1.210095 1.010604 0.074 Uiso 1 1 calc R U .
C8H C 0.7354(5) 1.1678(5) 0.9084(4) 0.042(3) Uani 1 1 d G . .
H8H H 0.788025 1.172073 0.881738 0.050 Uiso 1 1 calc R U .
C9A C 0.8358(6) 0.7181(6) 0.6083(5) 0.0148(19) Uani 1 1 d . . .
H9A1 H 0.889105 0.680128 0.592832 0.018 Uiso 1 1 calc R U .
H9A2 H 0.866450 0.774230 0.651897 0.018 Uiso 1 1 calc R U .
C9B C 0.7542(8) 0.6660(8) 0.6303(7) 0.038(3) Uani 1 1 d . . .
H9B1 H 0.701145 0.704347 0.645589 0.045 Uiso 1 1 calc R U .
H9B2 H 0.723264 0.610484 0.586269 0.045 Uiso 1 1 calc R U .
C9C C 0.7940(5) 0.6396(4) 0.6929(4) 0.028(2) Uani 1 1 d G . .
C9D C 0.7733(5) 0.6852(4) 0.7642(4) 0.039(3) Uani 1 1 d G . .
H9D H 0.737450 0.735541 0.773902 0.047 Uiso 1 1 calc R U .
C9E C 0.8050(6) 0.6571(5) 0.8211(3) 0.056(4) Uani 1 1 d G . .
H9E H 0.790865 0.688257 0.869830 0.068 Uiso 1 1 calc R U .
C9F C 0.8574(6) 0.5834(6) 0.8069(4) 0.051(4) Uani 1 1 d G . .
H9F H 0.879111 0.564213 0.845827 0.061 Uiso 1 1 calc R U .
C9G C 0.8781(5) 0.5378(4) 0.7356(4) 0.032(3) Uani 1 1 d G . .
H9G H 0.913941 0.487452 0.725894 0.038 Uiso 1 1 calc R U .
C9H C 0.8464(5) 0.5659(4) 0.6787(3) 0.027(2) Uani 1 1 d G . .
H9H H 0.860526 0.534735 0.629965 0.033 Uiso 1 1 calc R U .

loop_
_atom_site_aniso_label
_atom_site_aniso_U_11
_atom_site_aniso_U_22
_atom_site_aniso_U_33
_atom_site_aniso_U_23
_atom_site_aniso_U_13
_atom_site_aniso_U_12
Au1 0.00991(17) 0.01546(19) 0.01613(19) 0.00712(15) 0.00174(13) 0.00223(14)
Au2 0.01268(17) 0.01495(19) 0.01652(19) 0.00815(15) 0.00062(14) 0.00280(14)
Au3 0.01325(17) 0.01309(19) 0.0199(2) 0.00612(15) 0.00500(14) 0.00377(14)
Au4 0.01325(17) 0.0208(2) 0.01419(18) 0.00804(15) 0.00290(14) 0.00452(14)
Au5 0.01223(17) 0.01416(19) 0.01800(19) 0.00809(15) 0.00298(14) 0.00263(14)
Au6 0.01705(18) 0.01433(19) 0.01518(19) 0.00559(15) 0.00063(14) 0.00281(14)
Au7 0.01392(18) 0.0175(2) 0.0196(2) 0.00924(16) 0.00043(14) 0.00160(14)
Au8 0.01649(18) 0.0173(2) 0.01595(19) 0.00762(15) 0.00137(14) 0.00140(14)
Au9 0.01281(17) 0.01504(19) 0.01754(19) 0.00777(15) 0.00174(14) 0.00249(14)
Au10 0.01749(18) 0.01425(19) 0.01648(19) 0.00690(15) 0.00182(14) 0.00193(14)
Au11 0.01504(18) 0.0178(2) 0.01775(19) 0.00871(16) 0.00429(14) 0.00521(14)
Au12 0.01280(17) 0.01684(19) 0.0196(2) 0.00877(16) 0.00385(14) 0.00329(14)
Pd1 0.0104(5) 0.0126(5) 0.0135(5) 0.0061(4) 0.0019(4) 0.0029(4)
S1 0.0121(11) 0.0160(12) 0.0207(13) 0.0075(10) 0.0029(9) 0.0035(9)
S2 0.0185(12) 0.0220(13) 0.0180(13) 0.0094(11) -0.0005(10) 0.0021(10)
S3 0.0174(12) 0.0198(13) 0.0140(12) 0.0071(10) 0.0028(9) 0.0036(10)
S4 0.0116(11) 0.0192(13) 0.0180(12) 0.0098(10) 0.0020(9) 0.0031(9)
S5 0.0144(11) 0.0157(12) 0.0196(12) 0.0084(10) 0.0018(9) 0.0033(9)
S6 0.0207(12) 0.0124(12) 0.0212(13) 0.0067(10) -0.0004(10) 0.0013(10)
S7 0.0168(12) 0.0173(13) 0.0192(13) 0.0065(10) 0.0041(10) 0.0050(10)
S8 0.0127(11) 0.0199(13) 0.0240(13) 0.0093(11) 0.0033(10) 0.0045(9)
S9 0.0150(11) 0.0157(12) 0.0208(13) 0.0084(10) 0.0013(9) 0.0013(9)
C1A 0.017(5) 0.012(5) 0.015(5) 0.006(4) 0.002(4) -0.004(4)
C1B 0.010(5) 0.021(5) 0.033(6) 0.015(5) 0.006(4) -0.004(4)
C1C 0.018(5) 0.018(5) 0.028(6) 0.009(4) 0.015(4) 0.010(4)
C1D 0.010(5) 0.019(5) 0.024(6) -0.001(4) 0.004(4) -0.002(4)
C1E 0.022(5) 0.025(6) 0.029(6) 0.017(5) 0.012(4) 0.010(4)
C1F 0.025(6) 0.015(5) 0.038(7) 0.006(5) 0.011(5) 0.002(4)
C1G 0.024(5) 0.021(6) 0.025(6) 0.004(5) 0.001(4) -0.005(4)
C1H 0.019(5) 0.027(6) 0.027(6) 0.013(5) 0.005(4) 0.000(4)
C2A 0.026(5) 0.017(5) 0.024(6) 0.009(4) 0.006(4) -0.005(4)
C2B 0.030(6) 0.038(7) 0.024(6) 0.009(5) 0.007(5) 0.005(5)
C2C 0.020(5) 0.024(6) 0.031(6) 0.001(5) 0.006(5) 0.006(4)
C2D 0.035(6) 0.038(7) 0.020(6) 0.012(5) 0.000(5) 0.006(5)
C2E 0.037(7) 0.048(8) 0.028(7) 0.014(6) 0.003(5) 0.011(6)
C2F 0.056(8) 0.025(6) 0.027(7) -0.002(5) 0.008(6) 0.008(6)
C2G 0.054(8) 0.030(7) 0.034(7) 0.008(6) 0.006(6) 0.016(6)
C2H 0.034(6) 0.028(6) 0.030(6) 0.004(5) 0.002(5) 0.011(5)
C3A 0.023(5) 0.023(6) 0.022(5) 0.013(4) 0.002(4) -0.006(4)
C3B 0.024(5) 0.032(6) 0.029(5) 0.021(5) 0.010(4) 0.002(4)
C3C 0.032(5) 0.052(6) 0.027(5) 0.021(5) 0.003(4) -0.004(4)
C3D 0.070(8) 0.062(7) 0.020(6) 0.007(5) 0.005(5) -0.015(6)
C3E 0.097(11) 0.116(12) 0.027(8) 0.015(8) -0.012(7) -0.046(8)
C3F 0.052(8) 0.169(14) 0.044(9) 0.066(8) -0.018(7) -0.053(8)
C3G 0.030(6) 0.153(13) 0.068(10) 0.077(9) 0.000(6) -0.006(8)
C3H 0.027(6) 0.096(9) 0.055(8) 0.052(7) 0.005(5) 0.013(5)
C4A 0.011(5) 0.019(5) 0.019(5) 0.006(4) 0.001(4) 0.006(4)
C4B 0.013(5) 0.037(6) 0.025(6) 0.014(5) -0.002(4) 0.008(4)
C4C 0.015(5) 0.024(6) 0.028(6) 0.009(5) 0.003(4) 0.004(4)
C4D 0.027(6) 0.023(6) 0.022(6) 0.008(5) 0.008(4) 0.002(4)
C4E 0.036(6) 0.038(7) 0.017(5) 0.014(5) 0.008(5) 0.017(5)
C4F 0.019(5) 0.039(7) 0.021(6) 0.009(5) -0.009(4) 0.010(5)
C4G 0.024(6) 0.030(6) 0.036(7) 0.010(5) -0.011(5) -0.003(5)
C4H 0.027(6) 0.023(6) 0.040(7) 0.017(5) -0.007(5) 0.004(5)
C5A 0.015(5) 0.026(6) 0.025(6) 0.015(5) 0.008(4) 0.010(4)
C5B 0.021(5) 0.011(5) 0.025(6) 0.004(4) -0.008(4) 0.005(4)
C5C 0.019(5) 0.017(5) 0.025(6) 0.008(4) 0.001(4) 0.000(4)
C5D 0.029(6) 0.023(6) 0.025(6) 0.001(5) 0.007(5) -0.003(5)
C5E 0.040(7) 0.045(7) 0.021(6) 0.012(5) 0.006(5) -0.007(6)
C5F 0.037(7) 0.040(7) 0.023(6) 0.018(5) 0.000(5) -0.004(5)
C5G 0.025(6) 0.023(6) 0.033(6) 0.011(5) -0.014(5) -0.007(5)
C5H 0.020(5) 0.030(6) 0.016(5) 0.010(5) 0.004(4) -0.003(4)
C6A 0.020(5) 0.034(6) 0.005(4) 0.009(4) 0.001(4) 0.000(4)
C6B 0.043(7) 0.015(5) 0.027(6) 0.009(5) 0.013(5) 0.015(5)
C6C 0.033(6) 0.017(5) 0.023(6) 0.005(5) 0.009(5) 0.010(4)
C6D 0.052(8) 0.038(7) 0.031(7) 0.015(6) 0.011(6) 0.024(6)
C6E 0.027(6) 0.087(10) 0.031(7) 0.022(7) 0.014(5) 0.022(7)
C6F 0.054(8) 0.064(9) 0.021(6) 0.013(6) 0.011(6) 0.024(7)
C6G 0.058(8) 0.045(8) 0.025(6) 0.019(6) 0.009(6) 0.014(6)
C6H 0.042(7) 0.053(8) 0.032(7) 0.018(6) 0.004(6) 0.017(6)
C7A 0.012(5) 0.011(5) 0.029(6) 0.006(4) 0.005(4) 0.004(4)
C7B 0.020(5) 0.015(5) 0.017(5) 0.011(4) 0.005(4) 0.006(4)
C7C 0.019(5) 0.014(5) 0.015(5) 0.007(4) 0.009(4) 0.005(4)
C7D 0.021(5) 0.024(6) 0.025(6) 0.013(5) -0.001(4) -0.001(4)
C7E 0.029(6) 0.017(5) 0.037(7) 0.013(5) 0.005(5) 0.006(4)
C7F 0.028(6) 0.035(6) 0.027(6) 0.018(5) 0.007(5) 0.017(5)
C7G 0.020(5) 0.027(6) 0.033(6) 0.015(5) -0.007(4) 0.008(4)
C7H 0.013(5) 0.018(5) 0.026(6) 0.001(4) 0.007(4) 0.003(4)
C8A 0.030(6) 0.020(5) 0.020(5) 0.011(4) 0.007(4) -0.003(4)
C8B 0.030(6) 0.027(6) 0.033(7) 0.015(5) 0.011(5) 0.009(5)
C8C 0.041(7) 0.017(6) 0.033(6) 0.007(5) 0.020(5) 0.012(5)
C8D 0.041(7) 0.035(7) 0.045(8) 0.022(6) 0.028(6) 0.018(5)
C8E 0.068(10) 0.041(8) 0.065(10) 0.031(7) 0.036(8) 0.030(7)
C8F 0.090(12) 0.075(11) 0.034(8) 0.028(8) 0.025(8) 0.016(9)
C8G 0.068(10) 0.076(11) 0.028(8) 0.011(7) 0.004(7) -0.009(8)
C8H 0.043(7) 0.052(8) 0.019(6) 0.005(6) 0.007(5) -0.005(6)
C9A 0.013(5) 0.014(5) 0.017(5) 0.007(4) 0.000(4) 0.004(4)
C9B 0.020(6) 0.057(8) 0.064(9) 0.050(7) 0.015(6) 0.012(5)
C9C 0.019(5) 0.033(6) 0.040(7) 0.020(5) 0.012(5) 0.006(5)
C9D 0.064(9) 0.013(6) 0.044(8) 0.006(5) 0.032(7) 0.011(5)
C9E 0.074(10) 0.048(9) 0.029(7) 0.002(6) 0.007(7) -0.021(8)
C9F 0.047(8) 0.054(9) 0.051(9) 0.036(7) -0.019(7) -0.024(7)
C9G 0.030(6) 0.025(6) 0.041(7) 0.017(5) -0.001(5) 0.001(5)
C9H 0.027(6) 0.029(6) 0.034(6) 0.018(5) 0.013(5) 0.011(5)

loop_
_atom_type_symbol
_atom_type_description
_atom_type_scat_dispersion_real
_atom_type_scat_dispersion_imag
_atom_type_scat_source
C C 0.0033 0.0016 'International Tables Vol C Tables 4.2.6.8 and 6.1.1.4'
H H 0.0000 0.0000 'International Tables Vol C Tables 4.2.6.8 and 6.1.1.4'
Au Au -2.0133 8.8022 'International Tables Vol C Tables 4.2.6.8 and 6.1.1.4'
S S 0.1246 0.1234 'International Tables Vol C Tables 4.2.6.8 and 6.1.1.4'
Pd Pd -0.9988 1.0072 'International Tables Vol C Tables 4.2.6.8 and 6.1.1.4'

loop_
_geom_angle_atom_site_label_1
_geom_angle_atom_site_label_2
_geom_angle_atom_site_label_3
_geom_angle
_geom_angle_site_symmetry_1
_geom_angle_site_symmetry_3
S1 Au1 Au4 142.15(6) . .
S1 Au1 Au6 104.61(6) . 2_776
Au4 Au1 Au6 109.708(17) . 2_776
S1 Au1 Pd1 157.03(6) . .
Au4 Au1 Pd1 59.999(13) . .
Au6 Au1 Pd1 59.738(13) 2_776 .
S1 Au1 Au3 117.78(6) . .
Au4 Au1 Au3 68.242(16) . .
Au6 Au1 Au3 104.682(17) 2_776 .
Pd1 Au1 Au3 57.484(12) . .
S1 Au1 Au5 132.35(6) . .
Au4 Au1 Au5 58.056(14) . .
Au6 Au1 Au5 61.271(14) 2_776 .
Pd1 Au1 Au5 57.993(11) . .
Au3 Au1 Au5 109.871(17) . .
S1 Au1 Au2 100.06(6) . .
Au4 Au1 Au2 111.493(17) . .
Au6 Au1 Au2 57.494(15) 2_776 .
Pd1 Au1 Au2 57.843(11) . .
Au3 Au1 Au2 56.110(14) . .
Au5 Au1 Au2 106.221(16) . .
S1 Au1 Au11 83.49(6) . .
Au4 Au1 Au11 64.197(14) . .
Au6 Au1 Au11 170.438(16) 2_776 .
Pd1 Au1 Au11 110.977(17) . .
Au3 Au1 Au11 66.543(15) . .
Au5 Au1 Au11 116.996(17) . .
Au2 Au1 Au11 116.658(17) . .
S1 Au1 Au12 88.27(6) . .
Au4 Au1 Au12 63.266(14) . .
Au6 Au1 Au12 114.755(17) 2_776 .
Pd1 Au1 Au12 113.093(14) . .
Au3 Au1 Au12 124.927(17) . .
Au5 Au1 Au12 63.544(13) . .
Au2 Au1 Au12 169.738(15) . .
Au11 Au1 Au12 69.963(14) . .
S1 Au1 Au7 46.48(6) . .
Au4 Au1 Au7 171.228(16) . .
Au6 Au1 Au7 63.451(14) 2_776 .
Pd1 Au1 Au7 111.242(16) . .
Au3 Au1 Au7 107.292(17) . .
Au5 Au1 Au7 118.884(16) . .
Au2 Au1 Au7 60.555(14) . .
Au11 Au1 Au7 121.747(16) . .
Au12 Au1 Au7 123.899(16) . .
S4 Au2 Au3 110.11(6) . .
S4 Au2 Au6 141.20(6) . 2_776
Au3 Au2 Au6 108.142(18) . 2_776
S4 Au2 Pd1 152.19(5) . .
Au3 Au2 Pd1 58.977(12) . .
Au6 Au2 Pd1 59.632(13) 2_776 .
S4 Au2 Au4 106.94(5) . 2_776
Au3 Au2 Au4 104.580(18) . 2_776
Au6 Au2 Au4 68.812(15) 2_776 2_776
Pd1 Au2 Au4 57.787(12) . 2_776
S4 Au2 Au5 94.03(5) . 2_776
Au3 Au2 Au5 57.655(15) . 2_776
Au6 Au2 Au5 111.890(16) 2_776 2_776
Pd1 Au2 Au5 58.247(12) . 2_776
Au4 Au2 Au5 56.460(14) 2_776 2_776
S4 Au2 Au1 143.10(5) . .
Au3 Au2 Au1 60.417(15) . .
Au6 Au2 Au1 57.292(14) 2_776 .
Pd1 Au2 Au1 57.752(12) . .
Au4 Au2 Au1 109.962(16) 2_776 .
Au5 Au2 Au1 106.248(17) 2_776 .
S4 Au2 Au8 77.24(6) . .
Au3 Au2 Au8 171.009(16) . .
Au6 Au2 Au8 65.378(14) 2_776 .
Pd1 Au2 Au8 112.105(15) . .
Au4 Au2 Au8 67.636(15) 2_776 .
Au5 Au2 Au8 117.824(17) 2_776 .
Au1 Au2 Au8 116.990(18) . .
S4 Au2 Au7 94.35(5) . .
Au3 Au2 Au7 112.977(17) . .
Au6 Au2 Au7 64.478(14) 2_776 .
Pd1 Au2 Au7 113.436(15) . .
Au4 Au2 Au7 126.713(17) 2_776 .
Au5 Au2 Au7 169.313(16) 2_776 .
Au1 Au2 Au7 63.158(14) . .
Au8 Au2 Au7 70.635(16) . .
S4 Au2 Au9 46.15(6) . .
Au3 Au2 Au9 65.272(14) . .
Au6 Au2 Au9 172.139(17) 2_776 .
Pd1 Au2 Au9 112.514(15) . .
Au4 Au2 Au9 107.919(16) 2_776 .
Au5 Au2 Au9 61.318(14) 2_776 .
Au1 Au2 Au9 119.291(16) . .
Au8 Au2 Au9 120.620(16) . .
Au7 Au2 Au9 121.394(16) . .
S7 Au3 Pd1 146.77(6) . .
S7 Au3 Au5 144.09(6) . 2_776
Pd1 Au3 Au5 61.203(12) . 2_776
S7 Au3 Au2 139.06(6) . .
Pd1 Au3 Au2 61.105(12) . .
Au5 Au3 Au2 64.451(16) 2_776 .
S7 Au3 Au1 102.01(6) . .
Pd1 Au3 Au1 59.388(12) . .
Au5 Au3 Au1 113.891(17) 2_776 .
Au2 Au3 Au1 63.473(15) . .
S7 Au3 Au10 80.80(6) . .
Pd1 Au3 Au10 113.160(16) . .
Au5 Au3 Au10 63.728(15) 2_776 .
Au2 Au3 Au10 120.585(18) . .
Au1 Au3 Au10 169.756(16) . .
S7 Au3 Au4 91.41(6) . .
Pd1 Au3 Au4 55.377(11) . .
Au5 Au3 Au4 108.850(15) 2_776 .
Au2 Au3 Au4 105.689(16) . .
Au1 Au3 Au4 53.610(13) . .
Au10 Au3 Au4 116.825(17) . .
S7 Au3 Au6 112.95(6) . .
Pd1 Au3 Au6 54.894(12) . .
Au5 Au3 Au6 58.255(14) 2_776 .
Au2 Au3 Au6 107.846(17) . .
Au1 Au3 Au6 104.625(16) . .
Au10 Au3 Au6 65.404(14) . .
Au4 Au3 Au6 60.820(13) . .
S7 Au3 Au9 100.32(6) . .
Pd1 Au3 Au9 112.812(15) . .
Au5 Au3 Au9 62.506(13) 2_776 .
Au2 Au3 Au9 63.567(14) . .
Au1 Au3 Au9 120.456(17) . .
Au10 Au3 Au9 68.112(14) . .
Au4 Au3 Au9 167.996(15) . .
Au6 Au3 Au9 115.742(15) . .
S7 Au3 Au11 44.57(6) . .
Pd1 Au3 Au11 106.530(14) . .
Au5 Au3 Au11 166.302(16) 2_776 .
Au2 Au3 Au11 116.535(18) . .
Au1 Au3 Au11 59.100(13) . .
Au10 Au3 Au11 120.790(16) . .
Au4 Au3 Au11 57.457(12) . .
Au6 Au3 Au11 110.455(16) . .
Au9 Au3 Au11 130.928(15) . .
S3 Au4 Au1 148.26(6) 2_776 .
S3 Au4 Pd1 147.65(6) 2_776 .
Au1 Au4 Pd1 60.888(13) . .
S3 Au4 Au5 132.48(6) 2_776 .
Au1 Au4 Au5 64.999(16) . .
Pd1 Au4 Au5 60.551(12) . .
S3 Au4 Au2 98.55(6) 2_776 2_776
Au1 Au4 Au2 112.926(17) . 2_776
Pd1 Au4 Au2 58.696(12) . 2_776
Au5 Au4 Au2 62.031(15) . 2_776
S3 Au4 Au11 87.41(6) 2_776 .
Au1 Au4 Au11 62.820(14) . .
Pd1 Au4 Au11 110.584(15) . .
Au5 Au4 Au11 121.940(18) . .
Au2 Au4 Au11 166.458(16) 2_776 .
S3 Au4 Au12 95.87(6) 2_776 .
Au1 Au4 Au12 65.009(15) . .
Pd1 Au4 Au12 115.235(16) . .
Au5 Au4 Au12 66.206(15) . .
Au2 Au4 Au12 120.913(17) 2_776 .
Au11 Au4 Au12 70.110(14) . .
S3 Au4 Au3 119.52(6) 2_776 .
Au1 Au4 Au3 58.148(14) . .
Pd1 Au4 Au3 54.430(11) . .
Au5 Au4 Au3 107.491(17) . .
Au2 Au4 Au3 103.660(15) 2_776 .
Au11 Au4 Au3 62.937(13) . .
Au12 Au4 Au3 117.596(16) . .
S3 Au4 Au6 94.04(6) 2_776 .
Au1 Au4 Au6 107.722(17) . .
Pd1 Au4 Au6 54.368(12) . .
Au5 Au4 Au6 103.898(17) . .
Au2 Au4 Au6 53.214(13) 2_776 .
Au11 Au4 Au6 114.502(16) . .
Au12 Au4 Au6 169.283(16) . .
Au3 Au4 Au6 60.091(13) . .
S3 Au4 Au8 43.98(6) 2_776 2_776
Au1 Au4 Au8 165.036(16) . 2_776
Pd1 Au4 Au8 105.037(15) . 2_776
Au5 Au4 Au8 114.061(17) . 2_776
Au2 Au4 Au8 57.886(14) 2_776 2_776
Au11 Au4 Au8 122.955(16) . 2_776
Au12 Au4 Au8 129.278(16) . 2_776
Au3 Au4 Au8 110.452(15) . 2_776
Au6 Au4 Au8 57.459(13) . 2_776
S9 Au5 Au3 144.44(6) . 2_776
S9 Au5 Au4 102.41(6) . .
Au3 Au5 Au4 108.976(18) 2_776 .
S9 Au5 Pd1 156.29(6) . .
Au3 Au5 Pd1 59.057(11) 2_776 .
Au4 Au5 Pd1 59.565(13) . .
S9 Au5 Au6 119.56(6) . 2_776
Au3 Au5 Au6 68.460(15) 2_776 2_776
Au4 Au5 Au6 104.225(17) . 2_776
Pd1 Au5 Au6 57.784(12) . 2_776
S9 Au5 Au2 129.76(6) . 2_776
Au3 Au5 Au2 57.895(14) 2_776 2_776
Au4 Au5 Au2 61.508(15) . 2_776
Pd1 Au5 Au2 58.238(11) . 2_776
Au6 Au5 Au2 110.647(17) 2_776 2_776
S9 Au5 Au1 100.06(6) . .
Au3 Au5 Au1 110.789(16) 2_776 .
Au4 Au5 Au1 56.945(14) . .
Pd1 Au5 Au1 57.892(12) . .
Au6 Au5 Au1 55.886(13) 2_776 .
Au2 Au5 Au1 106.302(16) 2_776 .
S9 Au5 Au10 87.03(6) . 2_776
Au3 Au5 Au10 62.794(15) 2_776 2_776
Au4 Au5 Au10 170.270(17) . 2_776
Pd1 Au5 Au10 110.713(16) . 2_776
Au6 Au5 Au10 68.487(15) 2_776 2_776
Au2 Au5 Au10 114.116(17) 2_776 2_776
Au1 Au5 Au10 119.552(17) . 2_776
S9 Au5 Au9 86.55(6) . 2_776
Au3 Au5 Au9 66.071(14) 2_776 2_776
Au4 Au5 Au9 113.404(18) . 2_776
Pd1 Au5 Au9 113.999(15) . 2_776
Au6 Au5 Au9 127.906(16) 2_776 2_776
Au2 Au5 Au9 63.024(14) 2_776 2_776
Au1 Au5 Au9 169.155(16) . 2_776
Au10 Au5 Au9 69.048(15) 2_776 2_776
S9 Au5 Au12 45.55(6) . .
Au3 Au5 Au12 169.986(16) 2_776 .
Au4 Au5 Au12 62.001(15) . .
Pd1 Au5 Au12 111.042(14) . .
Au6 Au5 Au12 108.388(16) 2_776 .
Au2 Au5 Au12 116.812(17) 2_776 .
Au1 Au5 Au12 61.255(13) . .
Au10 Au5 Au12 125.698(16) 2_776 .
Au9 Au5 Au12 120.478(15) 2_776 .
S6 Au6 Au1 137.65(6) . 2_776
S6 Au6 Pd1 143.45(6) . .
Au1 Au6 Pd1 60.718(13) 2_776 .
S6 Au6 Au2 148.34(6) . 2_776
Au1 Au6 Au2 65.215(14) 2_776 2_776
Pd1 Au6 Au2 60.708(13) . 2_776
S6 Au6 Au5 98.23(6) . 2_776
Au1 Au6 Au5 62.843(14) 2_776 2_776
Pd1 Au6 Au5 58.793(12) . 2_776
Au2 Au6 Au5 113.323(18) 2_776 2_776
S6 Au6 Au8 87.06(6) . 2_776
Au1 Au6 Au8 120.646(16) 2_776 2_776
Pd1 Au6 Au8 109.978(15) . 2_776
Au2 Au6 Au8 61.620(14) 2_776 2_776
Au5 Au6 Au8 166.202(16) 2_776 2_776
S6 Au6 Au7 102.97(6) . 2_776
Au1 Au6 Au7 65.003(15) 2_776 2_776
Pd1 Au6 Au7 113.231(16) . 2_776
Au2 Au6 Au7 63.169(14) 2_776 2_776
Au5 Au6 Au7 121.639(16) 2_776 2_776
Au8 Au6 Au7 68.893(14) 2_776 2_776
S6 Au6 Au3 89.64(6) . .
Au1 Au6 Au3 104.274(17) 2_776 .
Pd1 Au6 Au3 54.040(12) . .
Au2 Au6 Au3 106.730(16) 2_776 .
Au5 Au6 Au3 53.285(13) 2_776 .
Au8 Au6 Au3 114.365(16) 2_776 .
Au7 Au6 Au3 167.239(16) 2_776 .
S6 Au6 Au4 113.64(6) . .
Au1 Au6 Au4 107.711(17) 2_776 .
Pd1 Au6 Au4 54.447(12) . .
Au2 Au6 Au4 57.972(13) 2_776 .
Au5 Au6 Au4 103.284(16) 2_776 .
Au8 Au6 Au4 62.974(14) 2_776 .
Au7 Au6 Au4 115.983(15) 2_776 .
Au3 Au6 Au4 59.089(13) . .
S2 Au7 S1 172.92(8) . .
S2 Au7 Au2 89.16(6) . .
S1 Au7 Au2 97.90(6) . .
S2 Au7 Au6 89.44(6) . 2_776
S1 Au7 Au6 95.34(6) . 2_776
Au2 Au7 Au6 52.353(13) . 2_776
S2 Au7 Au1 137.96(6) . .
S1 Au7 Au1 48.42(6) . .
Au2 Au7 Au1 56.287(13) . .
Au6 Au7 Au1 51.547(13) 2_776 .
S2 Au8 S3 172.60(9) . .
S2 Au8 Au2 90.81(6) . .
S3 Au8 Au2 96.16(6) . .
S2 Au8 Au6 89.45(6) . 2_776
S3 Au8 Au6 96.71(6) . 2_776
Au2 Au8 Au6 53.000(13) . 2_776
S2 Au8 Au4 142.49(6) . 2_776
S3 Au8 Au4 44.90(6) . 2_776
Au2 Au8 Au4 54.478(13) . 2_776
Au6 Au8 Au4 59.566(13) 2_776 2_776
S5 Au9 S4 173.57(8) . .
S5 Au9 Au5 92.34(6) . 2_776
S4 Au9 Au5 91.82(6) . 2_776
S5 Au9 Au2 136.93(6) . .
S4 Au9 Au2 49.39(6) . .
Au5 Au9 Au2 55.658(14) 2_776 .
S5 Au9 Au3 87.00(6) . .
S4 Au9 Au3 99.42(6) . .
Au5 Au9 Au3 51.423(12) 2_776 .
Au2 Au9 Au3 51.161(12) . .
S6 Au10 S5 171.52(9) . .
S6 Au10 Au3 94.12(6) . .
S5 Au10 Au3 91.06(6) . .
S6 Au10 Au5 94.99(6) . 2_776
S5 Au10 Au5 93.49(6) . 2_776
Au3 Au10 Au5 53.477(13) . 2_776
S7 Au11 S8 172.06(8) . .
S7 Au11 Au1 98.92(6) . .
S8 Au11 Au1 88.82(6) . .
S7 Au11 Au4 94.50(6) . .
S8 Au11 Au4 91.54(6) . .
Au1 Au11 Au4 52.982(14) . .
S7 Au11 Au3 46.16(6) . .
S8 Au11 Au3 141.77(6) . .
Au1 Au11 Au3 54.357(13) . .
Au4 Au11 Au3 59.606(13) . .
S8 Au12 S9 173.90(8) . .
S8 Au12 Au4 91.03(6) . .
S9 Au12 Au4 94.97(6) . .
S8 Au12 Au1 86.32(6) . .
S9 Au12 Au1 96.53(6) . .
Au4 Au12 Au1 51.725(13) . .
S8 Au12 Au5 137.15(6) . .
S9 Au12 Au5 47.80(6) . .
Au4 Au12 Au5 51.793(12) . .
Au1 Au12 Au5 55.201(12) . .
Au3 Pd1 Au3 180.0 . 2_776
Au3 Pd1 Au6 71.066(14) . .
Au3 Pd1 Au6 108.934(14) 2_776 .
Au3 Pd1 Au6 108.934(13) . 2_776
Au3 Pd1 Au6 71.065(13) 2_776 2_776
Au6 Pd1 Au6 180.0 . 2_776
Au3 Pd1 Au4 109.809(13) . 2_776
Au3 Pd1 Au4 70.191(12) 2_776 2_776
Au6 Pd1 Au4 108.815(13) . 2_776
Au6 Pd1 Au4 71.184(13) 2_776 2_776
Au3 Pd1 Au4 70.193(12) . .
Au3 Pd1 Au4 109.808(13) 2_776 .
Au6 Pd1 Au4 71.185(13) . .
Au6 Pd1 Au4 108.816(14) 2_776 .
Au4 Pd1 Au4 180.0 2_776 .
Au3 Pd1 Au1 116.872(14) . 2_776
Au3 Pd1 Au1 63.128(13) 2_776 2_776
Au6 Pd1 Au1 59.543(14) . 2_776
Au6 Pd1 Au1 120.456(14) 2_776 2_776
Au4 Pd1 Au1 59.112(13) 2_776 2_776
Au4 Pd1 Au1 120.887(13) . 2_776
Au3 Pd1 Au1 63.128(13) . .
Au3 Pd1 Au1 116.872(12) 2_776 .
Au6 Pd1 Au1 120.456(14) . .
Au6 Pd1 Au1 59.545(14) 2_776 .
Au4 Pd1 Au1 120.889(13) 2_776 .
Au4 Pd1 Au1 59.112(13) . .
Au1 Pd1 Au1 180.0 2_776 .
Au3 Pd1 Au2 59.918(13) . .
Au3 Pd1 Au2 120.081(13) 2_776 .
Au6 Pd1 Au2 120.340(13) . .
Au6 Pd1 Au2 59.660(13) 2_776 .
Au4 Pd1 Au2 63.518(13) 2_776 .
Au4 Pd1 Au2 116.484(12) . .
Au1 Pd1 Au2 115.596(12) 2_776 .
Au1 Pd1 Au2 64.405(12) . .
Au3 Pd1 Au2 120.082(13) . 2_776
Au3 Pd1 Au2 59.919(13) 2_776 2_776
Au6 Pd1 Au2 59.661(13) . 2_776
Au6 Pd1 Au2 120.339(13) 2_776 2_776
Au4 Pd1 Au2 116.483(12) 2_776 2_776
Au4 Pd1 Au2 63.515(13) . 2_776
Au1 Pd1 Au2 64.406(12) 2_776 2_776
Au1 Pd1 Au2 115.594(12) . 2_776
Au2 Pd1 Au2 179.999(11) . 2_776
Au3 Pd1 Au5 59.741(13) . 2_776
Au3 Pd1 Au5 120.259(13) 2_776 2_776
Au6 Pd1 Au5 63.423(13) . 2_776
Au6 Pd1 Au5 116.576(12) 2_776 2_776
Au4 Pd1 Au5 59.885(12) 2_776 2_776
Au4 Pd1 Au5 120.116(12) . 2_776
Au1 Pd1 Au5 64.115(12) 2_776 2_776
Au1 Pd1 Au5 115.885(11) . 2_776
Au2 Pd1 Au5 63.515(12) . 2_776
Au2 Pd1 Au5 116.486(13) 2_776 2_776
Au3 Pd1 Au5 120.260(12) . .
Au3 Pd1 Au5 59.741(12) 2_776 .
Au6 Pd1 Au5 116.578(13) . .
Au6 Pd1 Au5 63.423(13) 2_776 .
Au4 Pd1 Au5 120.115(12) 2_776 .
Au4 Pd1 Au5 59.885(13) . .
Au1 Pd1 Au5 115.885(12) 2_776 .
Au1 Pd1 Au5 64.115(12) . .
Au2 Pd1 Au5 116.485(13) . .
Au2 Pd1 Au5 63.514(13) 2_776 .
Au5 Pd1 Au5 180.0 2_776 .
C1A S1 Au7 101.3(3) . .
C1A S1 Au1 109.4(3) . .
Au7 S1 Au1 85.10(7) . .
C2A S2 Au7 104.1(3) . .
C2A S2 Au8 103.5(3) . .
Au7 S2 Au8 101.28(9) . .
C3A S3 Au8 102.4(3) . .
C3A S3 Au4 102.1(3) . 2_776
Au8 S3 Au4 91.12(8) . 2_776
C4A S4 Au9 107.9(3) . .
C4A S4 Au2 113.6(3) . .
Au9 S4 Au2 84.46(8) . .
C5A S5 Au9 105.6(3) . .
C5A S5 Au10 104.7(3) . .
Au9 S5 Au10 99.51(9) . .
C6A S6 Au10 103.0(3) . .
C6A S6 Au6 105.2(3) . .
Au10 S6 Au6 93.32(9) . .
C7A S7 Au11 106.6(3) . .
C7A S7 Au3 103.3(3) . .
Au11 S7 Au3 89.27(8) . .
C8A S8 Au12 106.6(3) . .
C8A S8 Au11 103.4(3) . .
Au12 S8 Au11 101.39(9) . .
C9A S9 Au12 104.0(3) . .
C9A S9 Au5 108.8(3) . .
Au12 S9 Au5 86.64(8) . .
C1B C1A S1 116.6(6) . .
C1C C1B C1A 112.3(7) . .
C1D C1C C1H 120.0 . .
C1D C1C C1B 120.2(5) . .
C1H C1C C1B 119.8(5) . .
C1C C1D C1E 120.0 . .
C1F C1E C1D 120.0 . .
C1G C1F C1E 120.0 . .
C1F C1G C1H 120.0 . .
C1G C1H C1C 120.0 . .
C2B C2A S2 109.3(7) . .
C2A C2B C2C 114.2(8) . .
C2D C2C C2H 120.0 . .
C2D C2C C2B 119.7(6) . .
C2H C2C C2B 120.3(6) . .
C2E C2D C2C 120.0 . .
C2D C2E C2F 120.0 . .
C2E C2F C2G 120.0 . .
C2H C2G C2F 120.0 . .
C2G C2H C2C 120.0 . .
C3B C3A S3 112.0(7) . .
C3C C3B C3A 113.5(8) . .
C3D C3C C3H 120.0 . .
C3D C3C C3B 120.5(7) . .
C3H C3C C3B 119.5(7) . .
C3E C3D C3C 120.0 . .
C3D C3E C3F 120.0 . .
C3G C3F C3E 120.0 . .
C3F C3G C3H 120.0 . .
C3G C3H C3C 120.0 . .
C4B C4A S4 109.0(6) . .
C4C C4B C4A 112.6(7) . .
C4D C4C C4H 120.0 . .
C4D C4C C4B 120.6(6) . .
C4H C4C C4B 119.4(6) . .
C4C C4D C4E 120.0 . .
C4F C4E C4D 120.0 . .
C4E C4F C4G 120.0 . .
C4F C4G C4H 120.0 . .
C4G C4H C4C 120.0 . .
C5B C5A S5 110.1(7) . .
C5A C5B C5C 114.9(7) . .
C5D C5C C5H 120.0 . .
C5D C5C C5B 119.6(5) . .
C5H C5C C5B 120.3(5) . .
C5E C5D C5C 120.0 . .
C5F C5E C5D 120.0 . .
C5E C5F C5G 120.0 . .
C5F C5G C5H 120.0 . .
C5G C5H C5C 120.0 . .
C6B C6A S6 111.6(7) . .
C6C C6B C6A 111.1(7) . .
C6D C6C C6H 120.0 . .
C6D C6C C6B 119.5(6) . .
C6H C6C C6B 120.5(6) . .
C6C C6D C6E 120.0 . .
C6F C6E C6D 120.0 . .
C6E C6F C6G 120.0 . .
C6H C6G C6F 120.0 . .
C6G C6H C6C 120.0 . .
C7B C7A S7 115.2(6) . .
C7A C7B C7C 115.9(7) . .
C7D C7C C7H 120.0 . .
C7D C7C C7B 121.6(5) . .
C7H C7C C7B 118.3(5) . .
C7C C7D C7E 120.0 . .
C7F C7E C7D 120.0 . .
C7G C7F C7E 120.0 . .
C7F C7G C7H 120.0 . .
C7G C7H C7C 120.0 . .
C8B C8A S8 110.8(7) . .
C8A C8B C8C 111.3(8) . .
C8D C8C C8H 120.0 . .
C8D C8C C8B 120.5(6) . .
C8H C8C C8B 119.5(6) . .
C8E C8D C8C 120.0 . .
C8D C8E C8F 120.0 . .
C8E C8F C8G 120.0 . .
C8H C8G C8F 120.0 . .
C8G C8H C8C 120.0 . .
C9B C9A S9 110.2(6) . .
C9C C9B C9A 112.7(8) . .
C9D C9C C9H 120.0 . .
C9D C9C C9B 120.0(7) . .
C9H C9C C9B 119.9(7) . .
C9C C9D C9E 120.0 . .
C9F C9E C9D 120.0 . .
C9G C9F C9E 120.0 . .
C9F C9G C9H 120.0 . .
C9G C9H C9C 120.0 . .

loop_
_geom_bond_atom_site_label_1
_geom_bond_atom_site_label_2
_geom_bond_distance
_geom_bond_site_symmetry_2
Au1 S1 2.400(2) .
Au1 Au4 2.7453(6) .
Au1 Au6 2.7622(6) 2_776
Au1 Pd1 2.7949(5) .
Au1 Au3 2.8968(6) .
Au1 Au5 2.9685(6) .
Au1 Au2 2.9803(6) .
Au1 Au11 3.0586(6) .
Au1 Au12 3.1696(6) .
Au1 Au7 3.1968(6) .
Au2 S4 2.425(2) .
Au2 Au3 2.7651(6) .
Au2 Au6 2.7685(6) 2_776
Au2 Pd1 2.7976(4) .
Au2 Au4 2.9308(6) 2_776
Au2 Au5 2.9451(6) 2_776
Au2 Au8 3.0499(6) .
Au2 Au7 3.1200(6) .
Au2 Au9 3.1788(6) .
Au3 S7 2.359(2) .
Au3 Pd1 2.7384(4) .
Au3 Au5 2.7578(6) 2_776
Au3 Au10 3.0521(6) .
Au3 Au4 3.1674(6) .
Au3 Au6 3.2000(6) .
Au3 Au9 3.2244(6) .
Au3 Au11 3.2700(6) .
Au4 S3 2.351(2) 2_776
Au4 Pd1 2.7704(4) .
Au4 Au5 2.7794(6) .
Au4 Au11 3.0955(6) .
Au4 Au12 3.1231(6) .
Au4 Au6 3.2232(6) .
Au4 Au8 3.3301(7) 2_776
Au5 S9 2.402(2) .
Au5 Pd1 2.7980(4) .
Au5 Au6 2.9257(6) 2_776
Au5 Au10 3.0772(6) 2_776
Au5 Au9 3.1292(5) 2_776
Au5 Au12 3.2365(6) .
Au6 S6 2.343(2) .
Au6 Pd1 2.7677(5) .
Au6 Au8 3.1514(6) 2_776
Au6 Au7 3.1553(6) 2_776
Au7 S2 2.305(2) .
Au7 S1 2.326(2) .
Au8 S2 2.309(2) .
Au8 S3 2.313(2) .
Au9 S5 2.299(2) .
Au9 S4 2.303(2) .
Au10 S6 2.304(2) .
Au10 S5 2.309(2) .
Au11 S7 2.295(2) .
Au11 S8 2.313(2) .
Au12 S8 2.303(2) .
Au12 S9 2.314(2) .
S1 C1A 1.823(8) .
S2 C2A 1.833(9) .
S3 C3A 1.835(9) .
S4 C4A 1.837(9) .
S5 C5A 1.843(9) .
S6 C6A 1.817(9) .
S7 C7A 1.821(9) .
S8 C8A 1.834(10) .
S9 C9A 1.834(9) .
C1A C1B 1.522(12) .
C1B C1C 1.507(9) .
C1C C1D 1.3900 .
C1C C1H 1.3900 .
C1D C1E 1.3900 .
C1E C1F 1.3900 .
C1F C1G 1.3900 .
C1G C1H 1.3900 .
C2A C2B 1.516(13) .
C2B C2C 1.521(11) .
C2C C2D 1.3900 .
C2C C2H 1.3900 .
C2D C2E 1.3900 .
C2E C2F 1.3900 .
C2F C2G 1.3900 .
C2G C2H 1.3900 .
C3A C3B 1.534(13) .
C3B C3C 1.516(11) .
C3C C3D 1.3900 .
C3C C3H 1.3900 .
C3D C3E 1.3900 .
C3E C3F 1.3900 .
C3F C3G 1.3900 .
C3G C3H 1.3900 .
C4A C4B 1.538(13) .
C4B C4C 1.514(10) .
C4C C4D 1.3900 .
C4C C4H 1.3900 .
C4D C4E 1.3900 .
C4E C4F 1.3900 .
C4F C4G 1.3900 .
C4G C4H 1.3900 .
C5A C5B 1.524(13) .
C5B C5C 1.524(10) .
C5C C5D 1.3900 .
C5C C5H 1.3900 .
C5D C5E 1.3900 .
C5E C5F 1.3900 .
C5F C5G 1.3900 .
C5G C5H 1.3900 .
C6A C6B 1.563(13) .
C6B C6C 1.510(11) .
C6C C6D 1.3900 .
C6C C6H 1.3900 .
C6D C6E 1.3900 .
C6E C6F 1.3900 .
C6F C6G 1.3900 .
C6G C6H 1.3900 .
C7A C7B 1.508(12) .
C7B C7C 1.529(9) .
C7C C7D 1.3900 .
C7C C7H 1.3900 .
C7D C7E 1.3900 .
C7E C7F 1.3900 .
C7F C7G 1.3900 .
C7G C7H 1.3900 .
C8A C8B 1.518(13) .
C8B C8C 1.533(12) .
C8C C8D 1.3900 .
C8C C8H 1.3900 .
C8D C8E 1.3900 .
C8E C8F 1.3900 .
C8F C8G 1.3900 .
C8G C8H 1.3900 .
C9A C9B 1.533(12) .
C9B C9C 1.498(11) .
C9C C9D 1.3900 .
C9C C9H 1.3900 .
C9D C9E 1.3900 .
C9E C9F 1.3900 .
C9F C9G 1.3900 .
C9G C9H 1.3900 .
